data_4334051
loop_
_publ_author_name
'Rhiannon S. Moorhouse'
'Graeme J. Moxey'
'Fabrizio Ortu'
'Thomas J. Reade'
'William Lewis'
'Alexander J. Blake'
'Deborah L. Kays'

_publ_contact_author_address
;  School of Chemistry, University of Nottingham,
   University Park,
   Nottingham, NG7 2RD, United Kingdom
;
_publ_contact_author_email Deborah.Kays@nottingham.ac.uk
_publ_contact_author_fax '+44-(0) 115 951 3461'
_publ_contact_author_name 'Deborah L. Kays'
_publ_contact_author_phone '+49-(0) 115 951 3555'
_publ_section_title
;
 Structural Diversity in Alkali Metal Complexes of Sterically Demanding
 Carbazol-9-yl Ligands
;
_journal_name_full 'Inorganic Chemistry'
_journal_page_first 2678
_journal_page_last 2683
_journal_paper_doi 10.1021/ic302727w
_journal_volume 52
_journal_year 2013
_chemical_formula_moiety 'C36 H56 Li N O2'
_chemical_formula_sum 'C36 H56 Li N O2'
_chemical_formula_weight 541.76
_chemical_name_systematic
; 
 ? 
;
_space_group_IT_number 14
_symmetry_cell_setting monoclinic
_symmetry_space_group_name_Hall '-P 2ybc'
_symmetry_space_group_name_H-M 'P 1 21/c 1'
_atom_sites_solution_hydrogens geom
_atom_sites_solution_primary direct
_atom_sites_solution_secondary difmap
_audit_creation_method 'enCIFer editing of SHELXL97 CIF output'
_cell_angle_alpha 90.00
_cell_angle_beta 113.070(2)
_cell_angle_gamma 90.00
_cell_formula_units_Z 4
_cell_length_a 17.4299(18)
_cell_length_b 12.1842(13)
_cell_length_c 17.6287(18)
_cell_measurement_reflns_used 2139
_cell_measurement_temperature 150(2)
_cell_measurement_theta_max 41.08
_cell_measurement_theta_min 5.08
_cell_volume 3444.4(6)
_computing_cell_refinement 'Bruker SAINT version 6.36A (Bruker, 2002)'
_computing_data_collection 'Bruker SMART version 5.624 (Bruker, 2001)'
_computing_data_reduction 'Bruker SAINT; SHELXTL (Sheldrick, 2008)'
_computing_molecular_graphics 'Bruker SHELXTL (Sheldrick, 2008)'
_computing_publication_material 'enCIFer (Allen et al., 2004); PLATON (Spek, 2009)'
_computing_structure_refinement 'SHELXL97 (Sheldrick, 2008)'
_computing_structure_solution 'SHELXS97 (Sheldrick, 2008)'
_diffrn_ambient_temperature 150(2)
_diffrn_detector_area_resol_mean 8.192
_diffrn_measured_fraction_theta_full 0.976
_diffrn_measured_fraction_theta_max 0.976
_diffrn_measurement_device_type 'Bruker SMART1000 CCD area detector'
_diffrn_measurement_method omega
_diffrn_radiation_monochromator graphite
_diffrn_radiation_source 'normal-focus sealed tube'
_diffrn_radiation_type MoK\a
_diffrn_radiation_wavelength 0.71073
_diffrn_reflns_av_R_equivalents 0.062
_diffrn_reflns_av_sigmaI/netI 0.091
_diffrn_reflns_limit_h_max 22
_diffrn_reflns_limit_h_min -22
_diffrn_reflns_limit_k_max 14
_diffrn_reflns_limit_k_min -15
_diffrn_reflns_limit_l_max 15
_diffrn_reflns_limit_l_min -22
_diffrn_reflns_number 21047
_diffrn_reflns_theta_full 27.49
_diffrn_reflns_theta_max 27.49
_diffrn_reflns_theta_min 2.09
_diffrn_standards_decay_% 0
_diffrn_standards_number 0
_exptl_absorpt_coefficient_mu 0.062
_exptl_absorpt_correction_T_max 1.000
_exptl_absorpt_correction_T_min 0.591
_exptl_absorpt_correction_type multi-scan
_exptl_absorpt_process_details 'SADABS V2.05'
_exptl_crystal_colour blue
_exptl_crystal_density_diffrn 1.045
_exptl_crystal_description block
_exptl_crystal_F_000 1192
_exptl_crystal_size_max 0.44
_exptl_crystal_size_mid 0.33
_exptl_crystal_size_min 0.20
_refine_diff_density_max 0.50
_refine_diff_density_min -0.38
_refine_diff_density_rms 0.05
_refine_ls_extinction_method none
_refine_ls_goodness_of_fit_ref 1.02
_refine_ls_hydrogen_treatment constr
_refine_ls_matrix_type full
_refine_ls_number_parameters 377
_refine_ls_number_reflns 7718
_refine_ls_number_restraints 51
_refine_ls_restrained_S_all 1.02
_refine_ls_R_factor_all 0.163
_refine_ls_R_factor_gt 0.0694
_refine_ls_shift/su_max 0.001
_refine_ls_shift/su_mean 0.000
_refine_ls_structure_factor_coef Fsqd
_refine_ls_weighting_details 'calc w=1/[\s^2^(Fo^2^)+(0.083P)^2^+1.479P] where P=(Fo^2^+2Fc^2^)/3'
_refine_ls_weighting_scheme calc
_refine_ls_wR_factor_gt 0.162
_refine_ls_wR_factor_ref 0.212
_reflns_number_gt 3565
_reflns_number_total 7719
_reflns_threshold_expression >2sigma(I)
_cod_data_source_file ic302727w_si_001_3.cif
_cod_data_source_block 1.2THF
_cod_original_sg_symbol_H-M 'P 21/c'
_cod_database_code 4334051

loop_
_symmetry_equiv_pos_as_xyz
'x, y, z'
'-x, y+1/2, -z+1/2'
'-x, -y, -z'
'x, -y-1/2, z-1/2'

loop_
_atom_site_label
_atom_site_type_symbol
_atom_site_fract_x
_atom_site_fract_y
_atom_site_fract_z
_atom_site_U_iso_or_equiv
_atom_site_adp_type
_atom_site_occupancy
_atom_site_symmetry_multiplicity
_atom_site_calc_flag
_atom_site_refinement_flags
_atom_site_disorder_assembly
_atom_site_disorder_group
Li1 Li 0.2335(4) 0.1088(5) 0.4331(3) 0.0584(16) Uani 1 1 d . . .
N1 N 0.20933(13) 0.19822(19) 0.32923(14) 0.0336(6) Uani 1 1 d . A .
C1 C 0.28760(16) 0.2229(2) 0.32968(16) 0.0321(6) Uani 1 1 d . A .
O1 O 0.2777(4) -0.0391(5) 0.4267(4) 0.0546(17) Uiso 0.472(8) 1 d PDU A 2
C29 C 0.2248(7) -0.1306(8) 0.3853(7) 0.098(4) Uiso 0.472(8) 1 d PDU A 2
H29A H 0.1838 -0.1095 0.3300 0.117 Uiso 0.472(8) 1 calc PR A 2
H29B H 0.1950 -0.1609 0.4182 0.117 Uiso 0.472(8) 1 calc PR A 2
O1' O 0.3098(4) -0.0084(4) 0.4396(3) 0.0569(16) Uiso 0.528(8) 1 d PDU A 1
C29' C 0.2747(5) -0.1106(6) 0.3971(5) 0.069(2) Uiso 0.528(8) 1 d PDU A 1
H29C H 0.2219 -0.0940 0.3500 0.082 Uiso 0.528(8) 1 calc PR A 1
H29D H 0.2614 -0.1590 0.4353 0.082 Uiso 0.528(8) 1 calc PR A 1
C2 C 0.34630(16) 0.3020(2) 0.37874(17) 0.0341(7) Uani 1 1 d . . .
O2 O 0.22364(14) 0.1006(2) 0.53889(13) 0.0586(7) Uani 1 1 d . A .
C30 C 0.2880(8) -0.2100(10) 0.3795(10) 0.149(6) Uiso 0.472(8) 1 d PDU A 2
H30A H 0.2639 -0.2551 0.3289 0.178 Uiso 0.472(8) 1 calc PR A 2
H30B H 0.3083 -0.2593 0.4280 0.178 Uiso 0.472(8) 1 calc PR A 2
C30' C 0.3310(5) -0.1706(8) 0.3660(5) 0.072(3) Uiso 0.528(8) 1 d PDU A 1
H30C H 0.3143 -0.1614 0.3059 0.087 Uiso 0.528(8) 1 calc PR A 1
H30D H 0.3349 -0.2497 0.3800 0.087 Uiso 0.528(8) 1 calc PR A 1
C3 C 0.42056(17) 0.3074(2) 0.36762(18) 0.0369(7) Uani 1 1 d . A .
H3A H 0.4613 0.3581 0.4008 0.044 Uiso 1 1 calc R . .
C31 C 0.3597(8) -0.1367(9) 0.3769(8) 0.088(4) Uiso 0.472(8) 1 d PDU A 2
H31A H 0.4134 -0.1768 0.3980 0.106 Uiso 0.472(8) 1 calc PR A 2
H31B H 0.3479 -0.1114 0.3200 0.106 Uiso 0.472(8) 1 calc PR A 2
C31' C 0.4137(6) -0.1069(7) 0.4173(6) 0.093(3) Uiso 0.528(8) 1 d PDU A 1
H31C H 0.4503 -0.1549 0.4622 0.112 Uiso 0.528(8) 1 calc PR A 1
H31D H 0.4434 -0.0897 0.3810 0.112 Uiso 0.528(8) 1 calc PR A 1
C4 C 0.44068(16) 0.2438(2) 0.31086(18) 0.0355(7) Uani 1 1 d . . .
C32 C 0.3617(5) -0.0436(8) 0.4310(6) 0.076(3) Uiso 0.472(8) 1 d PDU A 2
H32A H 0.4019 -0.0570 0.4882 0.092 Uiso 0.472(8) 1 calc PR A 2
H32B H 0.3768 0.0254 0.4106 0.092 Uiso 0.472(8) 1 calc PR A 2
C32' C 0.3976(4) 0.0004(6) 0.4548(5) 0.062(2) Uiso 0.528(8) 1 d PDU A 1
H32C H 0.4324 0.0047 0.5146 0.075 Uiso 0.528(8) 1 calc PR A 1
H32D H 0.4087 0.0654 0.4269 0.075 Uiso 0.528(8) 1 calc PR A 1
C5 C 0.38182(16) 0.1692(2) 0.26237(17) 0.0337(7) Uani 1 1 d . A .
H5A H 0.3928 0.1257 0.2230 0.040 Uiso 1 1 calc R . .
C6 C 0.30594(16) 0.1586(2) 0.27189(17) 0.0315(6) Uani 1 1 d . . .
C7 C 0.23383(16) 0.0909(2) 0.23120(17) 0.0314(6) Uani 1 1 d . A .
C8 C 0.21554(16) 0.0097(2) 0.17070(16) 0.0321(6) Uani 1 1 d . . .
H8A H 0.2551 -0.0085 0.1479 0.039 Uiso 1 1 calc R A .
C9 C 0.13952(16) -0.0443(2) 0.14397(16) 0.0308(6) Uani 1 1 d . A .
C10 C 0.08171(16) -0.0098(2) 0.17739(17) 0.0325(6) Uani 1 1 d . . .
H10A H 0.0287 -0.0446 0.1575 0.039 Uiso 1 1 calc R A .
C11 C 0.09650(16) 0.0710(2) 0.23689(16) 0.0317(6) Uani 1 1 d . A .
C12 C 0.17696(16) 0.1203(2) 0.26704(16) 0.0313(6) Uani 1 1 d . A .
C13 C 0.32771(17) 0.3815(3) 0.43662(18) 0.0408(7) Uani 1 1 d DU A .
C14' C 0.3876(13) 0.349(2) 0.5215(11) 0.068(7) Uiso 0.158(5) 1 d PDU A 4
H14A H 0.3833 0.4015 0.5619 0.101 Uiso 0.158(5) 1 calc PR A 4
H14B H 0.4446 0.3499 0.5235 0.101 Uiso 0.158(5) 1 calc PR A 4
H14C H 0.3739 0.2754 0.5343 0.101 Uiso 0.158(5) 1 calc PR A 4
C14 C 0.4009(2) 0.4531(4) 0.4872(3) 0.0610(14) Uani 0.842(5) 1 d PDU A 3
H14D H 0.4162 0.5003 0.4503 0.092 Uiso 0.842(5) 1 calc PR A 3
H14E H 0.4485 0.4066 0.5192 0.092 Uiso 0.842(5) 1 calc PR A 3
H14F H 0.3855 0.4988 0.5247 0.092 Uiso 0.842(5) 1 calc PR A 3
C15' C 0.2398(10) 0.388(2) 0.4279(15) 0.060(6) Uiso 0.158(5) 1 d PDU A 4
H15A H 0.2231 0.3173 0.4435 0.090 Uiso 0.158(5) 1 calc PR A 4
H15B H 0.2039 0.4046 0.3705 0.090 Uiso 0.158(5) 1 calc PR A 4
H15C H 0.2341 0.4458 0.4639 0.090 Uiso 0.158(5) 1 calc PR A 4
C15 C 0.3008(3) 0.3181(4) 0.4992(3) 0.0649(14) Uani 0.842(5) 1 d PDU A 3
H15D H 0.2974 0.3693 0.5406 0.097 Uiso 0.842(5) 1 calc PR A 3
H15E H 0.3419 0.2609 0.5264 0.097 Uiso 0.842(5) 1 calc PR A 3
H15F H 0.2461 0.2843 0.4697 0.097 Uiso 0.842(5) 1 calc PR A 3
C16' C 0.3553(16) 0.4982(15) 0.4195(16) 0.066(7) Uiso 0.158(5) 1 d PDU A 4
H16A H 0.3237 0.5179 0.3617 0.099 Uiso 0.158(5) 1 calc PR A 4
H16B H 0.4150 0.4974 0.4309 0.099 Uiso 0.158(5) 1 calc PR A 4
H16C H 0.3443 0.5522 0.4553 0.099 Uiso 0.158(5) 1 calc PR A 4
C16 C 0.2546(2) 0.4547(4) 0.3858(3) 0.0574(13) Uani 0.842(5) 1 d PDU A 3
H16D H 0.2073 0.4089 0.3521 0.086 Uiso 0.842(5) 1 calc PR A 3
H16E H 0.2711 0.5020 0.3498 0.086 Uiso 0.842(5) 1 calc PR A 3
H16F H 0.2383 0.5003 0.4228 0.086 Uiso 0.842(5) 1 calc PR A 3
C17 C 0.52487(17) 0.2619(2) 0.30368(19) 0.0394(7) Uani 1 1 d . A .
C18 C 0.59609(19) 0.2401(3) 0.3887(2) 0.0590(10) Uani 1 1 d . . .
H18A H 0.6500 0.2520 0.3848 0.089 Uiso 1 1 calc R A .
H18B H 0.5927 0.1642 0.4055 0.089 Uiso 1 1 calc R . .
H18C H 0.5906 0.2904 0.4297 0.089 Uiso 1 1 calc R . .
C19 C 0.5315(2) 0.3798(3) 0.2797(2) 0.0581(10) Uani 1 1 d . . .
H19A H 0.4873 0.3950 0.2257 0.087 Uiso 1 1 calc R A .
H19B H 0.5860 0.3915 0.2769 0.087 Uiso 1 1 calc R . .
H19C H 0.5256 0.4292 0.3209 0.087 Uiso 1 1 calc R . .
C20 C 0.5385(2) 0.1850(3) 0.2425(2) 0.0574(10) Uani 1 1 d . . .
H20A H 0.4945 0.1966 0.1877 0.086 Uiso 1 1 calc R A .
H20B H 0.5367 0.1089 0.2596 0.086 Uiso 1 1 calc R . .
H20C H 0.5929 0.1999 0.2406 0.086 Uiso 1 1 calc R . .
C21 C 0.12072(17) -0.1405(2) 0.08299(17) 0.0349(7) Uani 1 1 d . . .
C22 C 0.02690(18) -0.1631(3) 0.03797(19) 0.0460(8) Uani 1 1 d . A .
H22A H 0.0186 -0.2252 0.0003 0.069 Uiso 1 1 calc R . .
H22B H -0.0007 -0.0979 0.0065 0.069 Uiso 1 1 calc R . .
H22C H 0.0030 -0.1806 0.0784 0.069 Uiso 1 1 calc R . .
C23 C 0.1619(2) -0.2439(3) 0.1313(2) 0.0502(8) Uani 1 1 d . A .
H23A H 0.2223 -0.2327 0.1579 0.075 Uiso 1 1 calc R . .
H23B H 0.1501 -0.3064 0.0934 0.075 Uiso 1 1 calc R . .
H23C H 0.1397 -0.2586 0.1734 0.075 Uiso 1 1 calc R . .
C24 C 0.1558(2) -0.1181(3) 0.0173(2) 0.0517(9) Uani 1 1 d . A .
H24A H 0.2158 -0.1037 0.0441 0.078 Uiso 1 1 calc R . .
H24B H 0.1277 -0.0541 -0.0155 0.078 Uiso 1 1 calc R . .
H24C H 0.1463 -0.1823 -0.0188 0.078 Uiso 1 1 calc R . .
C25 C 0.02801(16) 0.1103(2) 0.26502(17) 0.0346(7) Uani 1 1 d . . .
C26 C 0.00985(19) 0.2316(3) 0.2404(2) 0.0483(8) Uani 1 1 d . A .
H26A H -0.0083 0.2387 0.1805 0.072 Uiso 1 1 calc R . .
H26B H 0.0605 0.2750 0.2679 0.072 Uiso 1 1 calc R . .
H26C H -0.0342 0.2583 0.2571 0.072 Uiso 1 1 calc R . .
C27 C -0.05335(17) 0.0464(3) 0.2249(2) 0.0436(8) Uani 1 1 d . A .
H27A H -0.0435 -0.0312 0.2401 0.065 Uiso 1 1 calc R . .
H27B H -0.0737 0.0536 0.1648 0.065 Uiso 1 1 calc R . .
H27C H -0.0951 0.0759 0.2439 0.065 Uiso 1 1 calc R . .
C28 C 0.05619(18) 0.0996(3) 0.35879(19) 0.0488(8) Uani 1 1 d . A .
H28A H 0.0086 0.1126 0.3740 0.073 Uiso 1 1 calc R . .
H28B H 0.0999 0.1538 0.3862 0.073 Uiso 1 1 calc R . .
H28C H 0.0781 0.0256 0.3760 0.073 Uiso 1 1 calc R . .
C33 C 0.2758(3) 0.0270(4) 0.6000(2) 0.0732(12) Uani 1 1 d . . .
H33A H 0.3351 0.0419 0.6116 0.088 Uiso 1 1 calc R A .
H33B H 0.2632 -0.0498 0.5807 0.088 Uiso 1 1 calc R . .
C34 C 0.2590(3) 0.0441(3) 0.6767(2) 0.0694(11) Uani 1 1 d . A .
H34A H 0.3038 0.0882 0.7178 0.083 Uiso 1 1 calc R . .
H34B H 0.2546 -0.0270 0.7019 0.083 Uiso 1 1 calc R . .
C35 C 0.1770(2) 0.1048(4) 0.6466(2) 0.0691(11) Uani 1 1 d . . .
H35A H 0.1292 0.0533 0.6275 0.083 Uiso 1 1 calc R A .
H35B H 0.1728 0.1526 0.6901 0.083 Uiso 1 1 calc R . .
C36 C 0.1807(3) 0.1707(4) 0.5768(2) 0.0756(13) Uani 1 1 d . A .
H36A H 0.1239 0.1890 0.5368 0.091 Uiso 1 1 calc R . .
H36B H 0.2121 0.2397 0.5972 0.091 Uiso 1 1 calc R . .

loop_
_atom_site_aniso_label
_atom_site_aniso_U_11
_atom_site_aniso_U_22
_atom_site_aniso_U_33
_atom_site_aniso_U_23
_atom_site_aniso_U_13
_atom_site_aniso_U_12
Li1 0.077(4) 0.063(4) 0.046(3) 0.005(3) 0.036(3) 0.018(3)
N1 0.0315(12) 0.0396(14) 0.0309(13) -0.0072(11) 0.0136(10) -0.0049(11)
C1 0.0295(14) 0.0387(17) 0.0295(15) -0.0017(13) 0.0131(12) -0.0020(12)
C2 0.0300(14) 0.0375(17) 0.0335(16) -0.0038(13) 0.0110(12) -0.0016(12)
O2 0.0653(15) 0.0776(18) 0.0365(12) 0.0049(12) 0.0236(11) 0.0303(13)
C3 0.0326(15) 0.0372(17) 0.0377(17) -0.0061(13) 0.0102(13) -0.0042(13)
C4 0.0299(14) 0.0378(17) 0.0405(17) -0.0001(14) 0.0157(13) -0.0011(13)
C5 0.0328(15) 0.0361(17) 0.0366(16) -0.0042(13) 0.0182(13) -0.0027(13)
C6 0.0308(14) 0.0328(16) 0.0320(15) -0.0013(12) 0.0137(12) -0.0036(12)
C7 0.0313(14) 0.0359(17) 0.0296(15) 0.0000(12) 0.0146(12) -0.0026(12)
C8 0.0337(15) 0.0386(17) 0.0297(15) 0.0018(13) 0.0185(12) 0.0007(13)
C9 0.0334(14) 0.0327(16) 0.0285(15) -0.0001(12) 0.0147(12) -0.0026(12)
C10 0.0302(14) 0.0360(17) 0.0329(15) -0.0017(13) 0.0141(12) -0.0066(12)
C11 0.0296(14) 0.0384(17) 0.0302(15) -0.0017(13) 0.0152(12) -0.0026(12)
C12 0.0327(14) 0.0346(16) 0.0285(15) 0.0004(13) 0.0139(12) -0.0005(12)
C13 0.0332(15) 0.0489(19) 0.0385(17) -0.0146(14) 0.0121(13) -0.0064(14)
C14 0.044(2) 0.071(3) 0.071(3) -0.041(3) 0.026(2) -0.016(2)
C15 0.086(3) 0.076(3) 0.046(2) -0.022(2) 0.040(2) -0.021(3)
C16 0.053(2) 0.064(3) 0.053(3) -0.017(2) 0.019(2) 0.016(2)
C17 0.0326(15) 0.0374(18) 0.0514(19) -0.0034(15) 0.0200(14) -0.0041(13)
C18 0.0361(17) 0.077(3) 0.064(2) 0.002(2) 0.0194(17) 0.0023(17)
C19 0.062(2) 0.047(2) 0.078(3) 0.0020(19) 0.041(2) -0.0076(17)
C20 0.0485(19) 0.058(2) 0.083(3) -0.014(2) 0.0442(19) -0.0144(17)
C21 0.0369(15) 0.0371(17) 0.0350(16) -0.0056(13) 0.0187(13) -0.0047(13)
C22 0.0449(18) 0.046(2) 0.0472(19) -0.0146(15) 0.0184(15) -0.0109(15)
C23 0.0516(19) 0.040(2) 0.060(2) -0.0072(16) 0.0230(17) -0.0015(16)
C24 0.061(2) 0.060(2) 0.0433(19) -0.0179(17) 0.0305(17) -0.0193(18)
C25 0.0298(14) 0.0410(18) 0.0347(16) -0.0057(13) 0.0145(13) -0.0039(13)
C26 0.0431(18) 0.045(2) 0.063(2) -0.0046(16) 0.0267(16) 0.0003(15)
C27 0.0337(15) 0.052(2) 0.053(2) -0.0127(16) 0.0251(15) -0.0060(14)
C28 0.0408(17) 0.069(2) 0.0442(19) -0.0064(17) 0.0248(15) 0.0014(16)
C33 0.085(3) 0.089(3) 0.048(2) 0.016(2) 0.028(2) 0.028(2)
C34 0.095(3) 0.070(3) 0.046(2) -0.0036(19) 0.031(2) 0.009(2)
C35 0.069(2) 0.097(3) 0.054(2) -0.022(2) 0.036(2) -0.019(2)
C36 0.078(3) 0.108(3) 0.047(2) 0.001(2) 0.031(2) 0.043(2)

loop_
_atom_type_symbol
_atom_type_description
_atom_type_scat_dispersion_real
_atom_type_scat_dispersion_imag
_atom_type_scat_source
C C 0.0033 0.0016 'International Tables Vol C Tables 4.2.6.8 and 6.1.1.4'
H H 0.0000 0.0000 'International Tables Vol C Tables 4.2.6.8 and 6.1.1.4'
Li Li -0.0003 0.0001 'International Tables Vol C Tables 4.2.6.8 and 6.1.1.4'
N N 0.0061 0.0033 'International Tables Vol C Tables 4.2.6.8 and 6.1.1.4'
O O 0.0106 0.0060 'International Tables Vol C Tables 4.2.6.8 and 6.1.1.4'

loop_
_geom_angle_atom_site_label_1
_geom_angle_atom_site_label_2
_geom_angle_atom_site_label_3
_geom_angle
O1' Li1 O2 102.9(3)
O1' Li1 O1 18.70(18)
O2 Li1 O1 101.0(3)
O1' Li1 N1 110.3(3)
O2 Li1 N1 146.1(3)
O1 Li1 N1 112.7(3)
O1' Li1 C12 93.0(3)
O2 Li1 C12 155.7(3)
O1 Li1 C12 88.3(3)
N1 Li1 C12 30.16(12)
O1' Li1 C1 90.3(3)
O2 Li1 C1 148.1(3)
O1 Li1 C1 100.4(3)
N1 Li1 C1 29.51(12)
C12 Li1 C1 47.67(12)
C12 N1 C1 104.2(2)
C12 N1 Li1 102.8(2)
C1 N1 Li1 104.7(2)
N1 C1 C6 111.9(2)
N1 C1 C2 128.1(2)
C6 C1 C2 120.0(2)
N1 C1 Li1 45.77(18)
C6 C1 Li1 115.6(2)
C2 C1 Li1 107.0(2)
C32 O1 C29 115.6(7)
C32 O1 Li1 116.3(6)
C29 O1 Li1 123.0(5)
O1 C29 C30 101.0(8)
O1 C29 H29A 111.6
C30 C29 H29A 111.6
O1 C29 H29B 111.6
C30 C29 H29B 111.6
H29A C29 H29B 109.4
C32' O1' C29' 110.9(5)
C32' O1' Li1 127.7(5)
C29' O1' Li1 117.6(5)
O1' C29' C30' 113.9(6)
O1' C29' H29C 108.8
C30' C29' H29C 108.8
O1' C29' H29D 108.8
C30' C29' H29D 108.8
H29C C29' H29D 107.7
C3 C2 C1 115.8(3)
C3 C2 C13 121.2(3)
C1 C2 C13 122.9(2)
C33 O2 C36 108.2(3)
C33 O2 Li1 119.3(3)
C36 O2 Li1 131.6(3)
C29 C30 C31 104.6(9)
C29 C30 H30A 110.8
C31 C30 H30A 110.8
C29 C30 H30B 110.8
C31 C30 H30B 110.8
H30A C30 H30B 108.9
C29' C30' C31' 97.7(6)
C29' C30' H30C 112.2
C31' C30' H30C 112.2
C29' C30' H30D 112.2
C31' C30' H30D 112.2
H30C C30' H30D 109.8
C2 C3 C4 125.3(3)
C2 C3 H3A 117.3
C4 C3 H3A 117.3
C32 C31 C30 103.8(9)
C32 C31 H31A 111.0
C30 C31 H31A 111.0
C32 C31 H31B 111.0
C30 C31 H31B 111.0
H31A C31 H31B 109.0
C32' C31' C30' 112.7(6)
C32' C31' H31C 109.1
C30' C31' H31C 109.1
C32' C31' H31D 109.1
C30' C31' H31D 109.1
H31C C31' H31D 107.8
C5 C4 C3 117.8(2)
C5 C4 C17 122.9(3)
C3 C4 C17 119.3(2)
O1 C32 C31 103.3(7)
O1 C32 H32A 111.1
C31 C32 H32A 111.1
O1 C32 H32B 111.1
C31 C32 H32B 111.1
H32A C32 H32B 109.1
O1' C32' C31' 102.4(6)
O1' C32' H32C 111.3
C31' C32' H32C 111.3
O1' C32' H32D 111.3
C31' C32' H32D 111.3
H32C C32' H32D 109.2
C4 C5 C6 119.4(3)
C4 C5 H5A 120.3
C6 C5 H5A 120.3
C5 C6 C1 121.6(2)
C5 C6 C7 132.4(3)
C1 C6 C7 106.0(2)
C8 C7 C12 122.0(2)
C8 C7 C6 132.9(2)
C12 C7 C6 105.1(2)
C9 C8 C7 119.8(2)
C9 C8 H8A 120.1
C7 C8 H8A 120.1
C8 C9 C10 117.3(2)
C8 C9 C21 120.9(2)
C10 C9 C21 121.8(2)
C11 C10 C9 125.0(2)
C11 C10 H10A 117.5
C9 C10 H10A 117.5
C10 C11 C12 116.5(2)
C10 C11 C25 121.8(2)
C12 C11 C25 121.6(2)
N1 C12 C7 112.7(2)
N1 C12 C11 128.2(2)
C7 C12 C11 119.1(2)
N1 C12 Li1 47.05(18)
C7 C12 Li1 116.7(2)
C11 C12 Li1 105.7(2)
C15' C13 C14' 113.8(14)
C15' C13 C14 129.1(10)
C14' C13 C14 57.9(10)
C15' C13 C16 46.8(10)
C14' C13 C16 146.3(10)
C14 C13 C16 109.1(3)
C15' C13 C2 116.3(10)
C14' C13 C2 104.6(10)
C14 C13 C2 114.0(2)
C16 C13 C2 109.0(3)
C15' C13 C15 60.9(10)
C14' C13 C15 56.7(10)
C14 C13 C15 106.7(3)
C16 C13 C15 106.9(3)
C2 C13 C15 111.0(3)
C15' C13 C16' 108.4(14)
C14' C13 C16' 106.5(14)
C14 C13 C16' 48.7(10)
C16 C13 C16' 66.8(10)
C2 C13 C16' 106.6(9)
C15 C13 C16' 141.7(10)
C13 C14' H14A 109.5
C13 C14' H14B 109.5
C13 C14' H14C 109.5
C13 C14 H14D 109.5
C13 C14 H14E 109.5
C13 C14 H14F 109.5
C13 C15' H15A 109.5
C13 C15' H15B 109.5
C13 C15' H15C 109.5
C13 C15 H15D 109.5
C13 C15 H15E 109.5
C13 C15 H15F 109.5
C13 C16' H16A 109.5
C13 C16' H16B 109.5
C13 C16' H16C 109.5
C13 C16 H16D 109.5
C13 C16 H16E 109.5
C13 C16 H16F 109.5
C19 C17 C20 109.7(3)
C19 C17 C4 109.8(2)
C20 C17 C4 113.0(2)
C19 C17 C18 108.2(3)
C20 C17 C18 107.1(3)
C4 C17 C18 108.9(2)
C17 C18 H18A 109.5
C17 C18 H18B 109.5
H18A C18 H18B 109.5
C17 C18 H18C 109.5
H18A C18 H18C 109.5
H18B C18 H18C 109.5
C17 C19 H19A 109.5
C17 C19 H19B 109.5
H19A C19 H19B 109.5
C17 C19 H19C 109.5
H19A C19 H19C 109.5
H19B C19 H19C 109.5
C17 C20 H20A 109.5
C17 C20 H20B 109.5
H20A C20 H20B 109.5
C17 C20 H20C 109.5
H20A C20 H20C 109.5
H20B C20 H20C 109.5
C24 C21 C23 109.1(2)
C24 C21 C9 110.8(2)
C23 C21 C9 108.3(2)
C24 C21 C22 107.5(2)
C23 C21 C22 108.2(2)
C9 C21 C22 113.0(2)
C21 C22 H22A 109.5
C21 C22 H22B 109.5
H22A C22 H22B 109.5
C21 C22 H22C 109.5
H22A C22 H22C 109.5
H22B C22 H22C 109.5
C21 C23 H23A 109.5
C21 C23 H23B 109.5
H23A C23 H23B 109.5
C21 C23 H23C 109.5
H23A C23 H23C 109.5
H23B C23 H23C 109.5
C21 C24 H24A 109.5
C21 C24 H24B 109.5
H24A C24 H24B 109.5
C21 C24 H24C 109.5
H24A C24 H24C 109.5
H24B C24 H24C 109.5
C27 C25 C28 107.7(2)
C27 C25 C26 107.9(2)
C28 C25 C26 109.2(3)
C27 C25 C11 112.9(2)
C28 C25 C11 111.1(2)
C26 C25 C11 108.0(2)
C25 C26 H26A 109.5
C25 C26 H26B 109.5
H26A C26 H26B 109.5
C25 C26 H26C 109.5
H26A C26 H26C 109.5
H26B C26 H26C 109.5
C25 C27 H27A 109.5
C25 C27 H27B 109.5
H27A C27 H27B 109.5
C25 C27 H27C 109.5
H27A C27 H27C 109.5
H27B C27 H27C 109.5
C25 C28 H28A 109.5
C25 C28 H28B 109.5
H28A C28 H28B 109.5
C25 C28 H28C 109.5
H28A C28 H28C 109.5
H28B C28 H28C 109.5
O2 C33 C34 107.6(3)
O2 C33 H33A 110.2
C34 C33 H33A 110.2
O2 C33 H33B 110.2
C34 C33 H33B 110.2
H33A C33 H33B 108.5
C33 C34 C35 104.0(3)
C33 C34 H34A 111.0
C35 C34 H34A 111.0
C33 C34 H34B 111.0
C35 C34 H34B 111.0
H34A C34 H34B 109.0
C36 C35 C34 102.3(3)
C36 C35 H35A 111.3
C34 C35 H35A 111.3
C36 C35 H35B 111.3
C34 C35 H35B 111.3
H35A C35 H35B 109.2
O2 C36 C35 105.0(3)
O2 C36 H36A 110.8
C35 C36 H36A 110.8
O2 C36 H36B 110.8
C35 C36 H36B 110.8
H36A C36 H36B 108.8

loop_
_geom_bond_atom_site_label_1
_geom_bond_atom_site_label_2
_geom_bond_distance
Li1 O1' 1.924(7)
Li1 O2 1.942(6)
Li1 O1 1.981(8)
Li1 N1 2.028(6)
Li1 C12 2.701(6)
Li1 C1 2.737(6)
N1 C12 1.392(3)
N1 C1 1.394(3)
C1 C6 1.417(4)
C1 C2 1.425(4)
O1 C32 1.436(7)
O1 C29 1.448(8)
C29 C30 1.499(9)
C29 H29A 0.9900
C29 H29B 0.9900
O1' C32' 1.451(7)
O1' C29' 1.458(7)
C29' C30' 1.489(7)
C29' H29C 0.9900
C29' H29D 0.9900
C2 C3 1.385(4)
C2 C13 1.531(4)
O2 C33 1.423(4)
O2 C36 1.458(4)
C30 C31 1.551(9)
C30 H30A 0.9900
C30 H30B 0.9900
C30' C31' 1.574(8)
C30' H30C 0.9900
C30' H30D 0.9900
C3 C4 1.414(4)
C3 H3A 0.9500
C31 C32 1.474(8)
C31 H31A 0.9900
C31 H31B 0.9900
C31' C32' 1.539(8)
C31' H31C 0.9900
C31' H31D 0.9900
C4 C5 1.386(4)
C4 C17 1.537(4)
C32 H32A 0.9900
C32 H32B 0.9900
C32' H32C 0.9900
C32' H32D 0.9900
C5 C6 1.403(4)
C5 H5A 0.9500
C6 C7 1.438(4)
C7 C8 1.397(4)
C7 C12 1.414(4)
C8 C9 1.386(4)
C8 H8A 0.9500
C9 C10 1.416(4)
C9 C21 1.537(4)
C10 C11 1.387(4)
C10 H10A 0.9500
C11 C12 1.424(4)
C11 C25 1.538(4)
C13 C15' 1.481(15)
C13 C14' 1.502(16)
C13 C14 1.514(4)
C13 C16 1.526(5)
C13 C15 1.562(5)
C13 C16' 1.567(16)
C14' H14A 0.9800
C14' H14B 0.9800
C14' H14C 0.9800
C14 H14D 0.9800
C14 H14E 0.9800
C14 H14F 0.9800
C15' H15A 0.9800
C15' H15B 0.9800
C15' H15C 0.9800
C15 H15D 0.9800
C15 H15E 0.9800
C15 H15F 0.9800
C16' H16A 0.9800
C16' H16B 0.9800
C16' H16C 0.9800
C16 H16D 0.9800
C16 H16E 0.9800
C16 H16F 0.9800
C17 C19 1.515(4)
C17 C20 1.516(4)
C17 C18 1.549(4)
C18 H18A 0.9800
C18 H18B 0.9800
C18 H18C 0.9800
C19 H19A 0.9800
C19 H19B 0.9800
C19 H19C 0.9800
C20 H20A 0.9800
C20 H20B 0.9800
C20 H20C 0.9800
C21 C24 1.531(4)
C21 C23 1.532(4)
C21 C22 1.537(4)
C22 H22A 0.9800
C22 H22B 0.9800
C22 H22C 0.9800
C23 H23A 0.9800
C23 H23B 0.9800
C23 H23C 0.9800
C24 H24A 0.9800
C24 H24B 0.9800
C24 H24C 0.9800
C25 C27 1.527(4)
C25 C28 1.534(4)
C25 C26 1.537(4)
C26 H26A 0.9800
C26 H26B 0.9800
C26 H26C 0.9800
C27 H27A 0.9800
C27 H27B 0.9800
C27 H27C 0.9800
C28 H28A 0.9800
C28 H28B 0.9800
C28 H28C 0.9800
C33 C34 1.506(5)
C33 H33A 0.9900
C33 H33B 0.9900
C34 C35 1.509(5)
C34 H34A 0.9900
C34 H34B 0.9900
C35 C36 1.492(5)
C35 H35A 0.9900
C35 H35B 0.9900
C36 H36A 0.9900
C36 H36B 0.9900

loop_
_geom_torsion_atom_site_label_1
_geom_torsion_atom_site_label_2
_geom_torsion_atom_site_label_3
_geom_torsion_atom_site_label_4
_geom_torsion
O1' Li1 N1 C12 58.4(4)
O2 Li1 N1 C12 -133.8(6)
O1 Li1 N1 C12 38.5(4)
C1 Li1 N1 C12 108.6(2)
O1' Li1 N1 C1 -50.2(4)
O2 Li1 N1 C1 117.5(6)
O1 Li1 N1 C1 -70.1(4)
C12 Li1 N1 C1 -108.6(2)
C12 N1 C1 C6 -2.6(3)
Li1 N1 C1 C6 105.0(3)
C12 N1 C1 C2 176.6(3)
Li1 N1 C1 C2 -75.8(4)
C12 N1 C1 Li1 -107.6(3)
O1' Li1 C1 N1 133.9(4)
O2 Li1 C1 N1 -110.4(6)
O1 Li1 C1 N1 118.1(4)
C12 Li1 C1 N1 40.08(19)
O1' Li1 C1 C6 37.5(4)
O2 Li1 C1 C6 153.2(5)
O1 Li1 C1 C6 21.7(4)
N1 Li1 C1 C6 -96.4(3)
C12 Li1 C1 C6 -56.3(2)
O1' Li1 C1 C2 -99.0(3)
O2 Li1 C1 C2 16.7(6)
O1 Li1 C1 C2 -114.8(3)
N1 Li1 C1 C2 127.1(3)
C12 Li1 C1 C2 167.2(2)
O1' Li1 O1 C32 -14.5(7)
O2 Li1 O1 C32 -112.3(6)
N1 Li1 O1 C32 72.0(6)
C12 Li1 O1 C32 90.3(6)
C1 Li1 O1 C32 43.9(6)
O1' Li1 O1 C29 -167.8(12)
O2 Li1 O1 C29 94.3(7)
N1 Li1 O1 C29 -81.3(7)
C12 Li1 O1 C29 -63.1(7)
C1 Li1 O1 C29 -109.4(7)
C32 O1 C29 C30 12.6(12)
Li1 O1 C29 C30 166.1(8)
O2 Li1 O1' C32' -103.0(6)
O1 Li1 O1' C32' 170.9(11)
N1 Li1 O1' C32' 70.0(6)
C12 Li1 O1' C32' 95.4(6)
C1 Li1 O1' C32' 47.8(6)
O2 Li1 O1' C29' 101.3(5)
O1 Li1 O1' C29' 15.2(7)
N1 Li1 O1' C29' -85.7(6)
C12 Li1 O1' C29' -60.3(5)
C1 Li1 O1' C29' -107.9(5)
C32' O1' C29' C30' -10.6(9)
Li1 O1' C29' C30' 149.0(6)
N1 C1 C2 C3 178.6(3)
C6 C1 C2 C3 -2.1(4)
Li1 C1 C2 C3 132.1(3)
N1 C1 C2 C13 -5.0(5)
C6 C1 C2 C13 174.2(3)
Li1 C1 C2 C13 -51.6(3)
O1' Li1 O2 C33 6.7(5)
O1 Li1 O2 C33 25.7(5)
N1 Li1 O2 C33 -161.5(6)
C12 Li1 O2 C33 136.7(7)
C1 Li1 O2 C33 -105.7(6)
O1' Li1 O2 C36 174.6(4)
O1 Li1 O2 C36 -166.4(4)
N1 Li1 O2 C36 6.4(9)
C12 Li1 O2 C36 -55.4(9)
C1 Li1 O2 C36 62.2(7)
O1 C29 C30 C31 -28.1(13)
O1' C29' C30' C31' 15.0(9)
C1 C2 C3 C4 1.8(4)
C13 C2 C3 C4 -174.6(3)
C29 C30 C31 C32 35.0(13)
C29' C30' C31' C32' -14.9(10)
C2 C3 C4 C5 -0.3(5)
C2 C3 C4 C17 178.1(3)
C29 O1 C32 C31 9.2(11)
Li1 O1 C32 C31 -146.1(7)
C30 C31 C32 O1 -26.2(11)
C29' O1' C32' C31' 0.1(8)
Li1 O1' C32' C31' -157.0(6)
C30' C31' C32' O1' 9.8(9)
C3 C4 C5 C6 -0.8(4)
C17 C4 C5 C6 -179.1(3)
C4 C5 C6 C1 0.4(4)
C4 C5 C6 C7 179.3(3)
N1 C1 C6 C5 -179.5(2)
C2 C1 C6 C5 1.1(4)
Li1 C1 C6 C5 -129.4(3)
N1 C1 C6 C7 1.3(3)
C2 C1 C6 C7 -178.0(2)
Li1 C1 C6 C7 51.5(3)
C5 C6 C7 C8 2.9(5)
C1 C6 C7 C8 -178.1(3)
C5 C6 C7 C12 -178.5(3)
C1 C6 C7 C12 0.6(3)
C12 C7 C8 C9 0.3(4)
C6 C7 C8 C9 178.7(3)
C7 C8 C9 C10 3.0(4)
C7 C8 C9 C21 -174.8(3)
C8 C9 C10 C11 -2.5(4)
C21 C9 C10 C11 175.3(3)
C9 C10 C11 C12 -1.4(4)
C9 C10 C11 C25 175.0(3)
C1 N1 C12 C7 3.0(3)
Li1 N1 C12 C7 -106.0(3)
C1 N1 C12 C11 -176.2(3)
Li1 N1 C12 C11 74.8(3)
C1 N1 C12 Li1 109.0(3)
C8 C7 C12 N1 176.5(2)
C6 C7 C12 N1 -2.3(3)
C8 C7 C12 C11 -4.2(4)
C6 C7 C12 C11 177.0(2)
C8 C7 C12 Li1 124.5(3)
C6 C7 C12 Li1 -54.3(3)
C10 C11 C12 N1 -176.3(3)
C25 C11 C12 N1 7.4(4)
C10 C11 C12 C7 4.6(4)
C25 C11 C12 C7 -171.8(3)
C10 C11 C12 Li1 -129.1(3)
C25 C11 C12 Li1 54.6(3)
O1' Li1 C12 N1 -126.8(4)
O2 Li1 C12 N1 101.6(8)
O1 Li1 C12 N1 -144.9(4)
C1 Li1 C12 N1 -39.15(18)
O1' Li1 C12 C7 -29.8(4)
O2 Li1 C12 C7 -161.4(7)
O1 Li1 C12 C7 -47.9(4)
N1 Li1 C12 C7 97.0(3)
C1 Li1 C12 C7 57.9(2)
O1' Li1 C12 C11 105.2(3)
O2 Li1 C12 C11 -26.4(8)
O1 Li1 C12 C11 87.1(3)
N1 Li1 C12 C11 -128.0(3)
C1 Li1 C12 C11 -167.2(2)
C3 C2 C13 C15' 164.7(12)
C1 C2 C13 C15' -11.5(12)
C3 C2 C13 C14' -68.8(11)
C1 C2 C13 C14' 115.0(11)
C3 C2 C13 C14 -7.8(5)
C1 C2 C13 C14 176.0(3)
C3 C2 C13 C16 114.3(3)
C1 C2 C13 C16 -61.9(4)
C3 C2 C13 C15 -128.3(3)
C1 C2 C13 C15 55.5(4)
C3 C2 C13 C16' 43.7(11)
C1 C2 C13 C16' -132.5(11)
C5 C4 C17 C19 119.1(3)
C3 C4 C17 C19 -59.2(4)
C5 C4 C17 C20 -3.6(4)
C3 C4 C17 C20 178.0(3)
C5 C4 C17 C18 -122.5(3)
C3 C4 C17 C18 59.2(4)
C8 C9 C21 C24 -39.3(4)
C10 C9 C21 C24 143.1(3)
C8 C9 C21 C23 80.3(3)
C10 C9 C21 C23 -97.3(3)
C8 C9 C21 C22 -159.9(3)
C10 C9 C21 C22 22.4(4)
C10 C11 C25 C27 3.6(4)
C12 C11 C25 C27 179.8(3)
C10 C11 C25 C28 124.7(3)
C12 C11 C25 C28 -59.2(4)
C10 C11 C25 C26 -115.6(3)
C12 C11 C25 C26 60.6(3)
C36 O2 C33 C34 5.5(5)
Li1 O2 C33 C34 176.0(3)
O2 C33 C34 C35 17.0(5)
C33 C34 C35 C36 -32.0(4)
C33 O2 C36 C35 -26.2(4)
Li1 O2 C36 C35 164.9(4)
C34 C35 C36 O2 35.8(4)
